data_2205003
loop_
_publ_author_name
'B\"uy\"ukg\"ung\"or, Orhan'
'Ko\;sar, Ba\;sak'
'Akdemir, Nesuhi'
'A\(gar, Erbil'
'G\"umr\"uk\,c\"uo\(glu, Ismail'

_publ_section_title
;
 4-(2,6-Dimethylphenoxy)phthalonitrile
;
_journal_issue 2
_journal_name_full 'Acta Crystallographica Section E'
_journal_page_first o335
_journal_page_last o336
_journal_paper_doi 10.1107/S1600536805001078
_journal_volume 61
_journal_year 2005
_chemical_formula_iupac 'C16 H12 N2 O'
_chemical_formula_moiety 'C16 H12 N2 O'
_chemical_formula_sum 'C16 H12 N2 O'
_chemical_formula_weight 248.28
_chemical_name_systematic
;
4-(2,6-dimethylphenoxy)phthalonitrile
;
_space_group_IT_number 1
_symmetry_cell_setting triclinic
_symmetry_space_group_name_Hall 'P 1'
_symmetry_space_group_name_H-M 'P 1'
_atom_sites_solution_hydrogens geom
_atom_sites_solution_primary direct
_atom_sites_solution_secondary difmap
_cell_angle_alpha 97.921(5)
_cell_angle_beta 108.234(5)
_cell_angle_gamma 110.548(5)
_cell_formula_units_Z 2
_cell_length_a 8.160(5)
_cell_length_b 8.451(5)
_cell_length_c 11.629(5)
_cell_measurement_reflns_used 10590
_cell_measurement_temperature 293(2)
_cell_measurement_theta_max 29.325
_cell_measurement_theta_min 1.915
_cell_volume 685.0(7)
_computing_cell_refinement X-AREA
_computing_data_collection 'X-AREA (Stoe & Cie, 2002)'
_computing_data_reduction 'X-RED (Stoe & Cie, 2002)'
_computing_molecular_graphics 'ORTEP-3 for Windows (Farrugia, 1997)'
_computing_publication_material 'WinGX (Farrugia, 1998)'
_computing_structure_refinement 'SHELXL97 (Sheldrick, 1997)'
_computing_structure_solution 'SHELXS97 (Sheldrick, 1997)'
_diffrn_ambient_temperature 293(2)
_diffrn_detector_area_resol_mean 6.67
_diffrn_measured_fraction_theta_full 0.995
_diffrn_measured_fraction_theta_max 0.995
_diffrn_measurement_device_type 'Stoe IPDS-2'
_diffrn_measurement_method \w
_diffrn_radiation_monochromator graphite
_diffrn_radiation_source 'fine-focus sealed tube'
_diffrn_radiation_type MoK\a
_diffrn_radiation_wavelength 0.71069
_diffrn_reflns_av_R_equivalents 0.0750
_diffrn_reflns_av_sigmaI/netI 0.0430
_diffrn_reflns_limit_h_max 10
_diffrn_reflns_limit_h_min -10
_diffrn_reflns_limit_k_max 9
_diffrn_reflns_limit_k_min -10
_diffrn_reflns_limit_l_max 14
_diffrn_reflns_limit_l_min -14
_diffrn_reflns_number 9887
_diffrn_reflns_theta_full 25.99
_diffrn_reflns_theta_max 25.99
_diffrn_reflns_theta_min 1.92
_diffrn_standards_decay_% <2
_diffrn_standards_number 0
_exptl_absorpt_coefficient_mu 0.077
_exptl_absorpt_correction_T_max 0.981
_exptl_absorpt_correction_T_min 0.964
_exptl_absorpt_correction_type integration
_exptl_absorpt_process_details '(X-RED; Stoe & Cie, 2002)'
_exptl_crystal_colour colourless
_exptl_crystal_density_diffrn 1.204
_exptl_crystal_density_method 'not measured'
_exptl_crystal_description prism
_exptl_crystal_F_000 260
_exptl_crystal_size_max 0.5
_exptl_crystal_size_mid 0.4
_exptl_crystal_size_min 0.25
_refine_diff_density_max 0.149
_refine_diff_density_min -0.131
_refine_ls_extinction_method none
_refine_ls_goodness_of_fit_ref 1.027
_refine_ls_hydrogen_treatment constr
_refine_ls_matrix_type full
_refine_ls_number_parameters 348
_refine_ls_number_reflns 2681
_refine_ls_number_restraints 3
_refine_ls_restrained_S_all 1.026
_refine_ls_R_factor_all 0.0420
_refine_ls_R_factor_gt 0.0388
_refine_ls_shift/su_max 0.000
_refine_ls_shift/su_mean 0.000
_refine_ls_structure_factor_coef Fsqd
_refine_ls_weighting_details 'calc w = 1/[\s^2^(Fo^2^)+(0.0767P)^2^+0.0109P] where P = (Fo^2^+2Fc^2^)/3'
_refine_ls_weighting_scheme calc
_refine_ls_wR_factor_gt 0.1102
_refine_ls_wR_factor_ref 0.1128
_reflns_number_gt 2415
_reflns_number_total 2681
_reflns_threshold_expression I>2\s(I)
_cod_data_source_file bt6581.cif
_cod_data_source_block I
_cod_database_code 2205003

loop_
_symmetry_equiv_pos_as_xyz
'x, y, z'

loop_
_atom_site_label
_atom_site_fract_x
_atom_site_fract_y
_atom_site_fract_z
_atom_site_U_iso_or_equiv
_atom_site_adp_type
_atom_site_calc_flag
_atom_site_refinement_flags
_atom_site_occupancy
_atom_site_type_symbol
C1B 0.1708(3) 0.3762(3) 0.9003(2) 0.0610(5) Uani d . 1 C
C1A 0.3880(3) 0.6632(3) 0.4943(2) 0.0573(4) Uani d . 1 C
C2B 0.1452(3) 0.2139(3) 0.9215(2) 0.0627(5) Uani d . 1 C
H2B 0.1695 0.1342 0.8735 0.075 Uiso calc R 1 H
C2A 0.5702(3) 0.7344(3) 0.5856(2) 0.0680(6) Uani d . 1 C
H2A 0.6711 0.7362 0.5639 0.082 Uiso calc R 1 H
C3B 0.0824(3) 0.1724(3) 1.0163(2) 0.0595(5) Uani d . 1 C
C3A 0.6013(3) 0.8026(4) 0.7087(2) 0.0757(7) Uani d . 1 C
H3A 0.7238 0.8495 0.7703 0.091 Uiso calc R 1 H
C4B 0.0456(3) 0.2921(3) 1.08783(19) 0.0592(5) Uani d . 1 C
C4A 0.4526(3) 0.8026(3) 0.7424(2) 0.0676(5) Uani d . 1 C
C5B 0.0727(3) 0.4532(3) 1.0641(2) 0.0659(5) Uani d . 1 C
H5B 0.0490 0.5336 1.1120 0.079 Uiso calc R 1 H
C5A 0.2698(3) 0.7272(3) 0.6499(2) 0.0633(5) Uani d . 1 C
C6B 0.1340(3) 0.4958(3) 0.9708(2) 0.0664(5) Uani d . 1 C
H6B 0.1507 0.6041 0.9550 0.080 Uiso calc R 1 H
C6A 0.2370(3) 0.6565(3) 0.5266(2) 0.0632(5) Uani d . 1 C
H6A 0.1139 0.6046 0.4654 0.076 Uiso calc R 1 H
C7B 0.0554(4) 0.0043(3) 1.0398(2) 0.0690(6) Uani d . 1 C
C7A 0.4871(5) 0.8840(5) 0.8687(3) 0.0911(8) Uani d . 1 C
C8B -0.0185(3) 0.2510(3) 1.1868(2) 0.0676(5) Uani d . 1 C
C8A 0.1154(4) 0.7293(5) 0.6828(3) 0.0835(7) Uani d . 1 C
C9B 0.2681(4) 0.3169(3) 0.7332(2) 0.0650(5) Uani d . 1 C
C9A 0.4920(3) 0.6146(3) 0.32842(19) 0.0591(5) Uani d . 1 C
C10B 0.1243(5) 0.2081(4) 0.6205(3) 0.0874(8) Uani d . 1 C
C10A 0.5608(4) 0.4875(4) 0.3310(3) 0.0765(6) Uani d . 1 C
C11B 0.1756(11) 0.1058(5) 0.5450(4) 0.135(2) Uani d . 1 C
H11B 0.0865 0.0294 0.4670 0.161 Uiso calc R 1 H
C11A 0.7003(5) 0.5048(5) 0.2842(4) 0.0998(10) Uani d . 1 C
H11A 0.7498 0.4211 0.2844 0.120 Uiso calc R 1 H
C12B 0.3645(15) 0.1199(8) 0.5884(8) 0.155(3) Uani d . 1 C
H12B 0.3977 0.0504 0.5390 0.187 Uiso calc R 1 H
C12A 0.7660(5) 0.6420(6) 0.2379(4) 0.1020(10) Uani d . 1 C
H12A 0.8613 0.6518 0.2080 0.122 Uiso calc R 1 H
C13B 0.4938(10) 0.2301(8) 0.6977(7) 0.136(2) Uani d . 1 C
H13B 0.6171 0.2383 0.7232 0.163 Uiso calc R 1 H
C13A 0.6947(4) 0.7658(4) 0.2344(3) 0.0886(8) Uani d . 1 C
H13A 0.7399 0.8576 0.2008 0.106 Uiso calc R 1 H
C14B 0.4514(5) 0.3304(5) 0.7728(4) 0.0940(9) Uani d . 1 C
C14A 0.5546(3) 0.7554(3) 0.2810(2) 0.0657(5) Uani d . 1 C
C15B -0.0685(6) 0.2034(7) 0.5815(4) 0.1346(18) Uani d . 1 C
H15A -0.1495 0.1060 0.6005 0.202 Uiso calc R 1 H
H15B -0.1190 0.1899 0.4925 0.202 Uiso calc R 1 H
H15C -0.0621 0.3111 0.6262 0.202 Uiso calc R 1 H
C15A 0.4856(7) 0.3374(5) 0.3833(5) 0.1179(13) Uani d . 1 C
H15D 0.5566 0.3712 0.4726 0.177 Uiso calc R 1 H
H15E 0.4982 0.2371 0.3440 0.177 Uiso calc R 1 H
H15F 0.3540 0.3080 0.3668 0.177 Uiso calc R 1 H
C16B 0.6007(7) 0.4559(9) 0.8976(6) 0.1441(18) Uani d . 1 C
H16A 0.6018 0.3967 0.9624 0.216 Uiso calc R 1 H
H16B 0.5723 0.5548 0.9174 0.216 Uiso calc R 1 H
H16C 0.7231 0.4961 0.8924 0.216 Uiso calc R 1 H
C16A 0.4764(5) 0.8899(4) 0.2778(3) 0.0895(8) Uani d . 1 C
H16D 0.3409 0.8330 0.2516 0.134 Uiso calc R 1 H
H16E 0.5065 0.9533 0.2194 0.134 Uiso calc R 1 H
H16F 0.5311 0.9703 0.3604 0.134 Uiso calc R 1 H
N1B 0.0319(5) -0.1293(4) 1.0571(3) 0.0961(8) Uani d . 1 N
N1A 0.5133(7) 0.9508(7) 0.9684(3) 0.1353(14) Uani d . 1 N
N2B -0.0676(4) 0.2231(4) 1.2660(3) 0.0881(6) Uani d . 1 N
N2A -0.0024(5) 0.7378(7) 0.7127(4) 0.1277(14) Uani d . 1 N
O1B 0.2304(3) 0.4304(2) 0.80915(16) 0.0739(4) Uani d . 1 O
O1A 0.3439(2) 0.5978(2) 0.36961(14) 0.0688(4) Uani d . 1 O

loop_
_atom_site_aniso_label
_atom_site_aniso_U_11
_atom_site_aniso_U_22
_atom_site_aniso_U_33
_atom_site_aniso_U_12
_atom_site_aniso_U_13
_atom_site_aniso_U_23
C1B 0.0660(11) 0.0631(11) 0.0546(10) 0.0263(9) 0.0240(9) 0.0192(9)
C1A 0.0544(10) 0.0621(11) 0.0575(10) 0.0243(8) 0.0227(8) 0.0211(9)
C2B 0.0718(12) 0.0618(12) 0.0613(11) 0.0320(10) 0.0298(10) 0.0172(9)
C2A 0.0508(11) 0.0877(15) 0.0668(12) 0.0285(10) 0.0250(10) 0.0222(11)
C3B 0.0582(10) 0.0594(11) 0.0604(11) 0.0241(9) 0.0225(9) 0.0180(9)
C3A 0.0540(11) 0.1030(19) 0.0627(12) 0.0287(12) 0.0185(10) 0.0227(12)
C4B 0.0547(10) 0.0627(11) 0.0562(10) 0.0219(9) 0.0209(8) 0.0136(9)
C4A 0.0689(13) 0.0802(15) 0.0602(12) 0.0333(11) 0.0285(10) 0.0258(11)
C5B 0.0740(13) 0.0638(12) 0.0646(12) 0.0333(10) 0.0296(10) 0.0137(10)
C5A 0.0627(11) 0.0725(13) 0.0686(12) 0.0327(10) 0.0335(10) 0.0301(10)
C6B 0.0791(14) 0.0587(11) 0.0662(12) 0.0325(10) 0.0291(11) 0.0194(10)
C6A 0.0517(10) 0.0731(13) 0.0655(12) 0.0258(9) 0.0229(9) 0.0223(10)
C7B 0.0794(14) 0.0665(14) 0.0738(13) 0.0345(11) 0.0389(11) 0.0247(11)
C7A 0.0901(18) 0.116(2) 0.0674(16) 0.0399(16) 0.0344(14) 0.0256(15)
C8B 0.0674(12) 0.0662(12) 0.0703(13) 0.0247(10) 0.0331(11) 0.0156(10)
C8A 0.0750(15) 0.122(2) 0.0763(15) 0.0558(15) 0.0378(13) 0.0357(15)
C9B 0.0808(13) 0.0630(11) 0.0650(12) 0.0330(10) 0.0384(11) 0.0273(10)
C9A 0.0604(11) 0.0598(11) 0.0581(10) 0.0242(9) 0.0260(9) 0.0148(9)
C10B 0.120(2) 0.0665(14) 0.0661(14) 0.0215(14) 0.0410(15) 0.0247(11)
C10A 0.0868(16) 0.0690(14) 0.0819(15) 0.0424(13) 0.0319(13) 0.0218(12)
C11B 0.248(6) 0.074(2) 0.083(2) 0.047(3) 0.088(3) 0.0255(16)
C11A 0.104(2) 0.110(2) 0.106(2) 0.067(2) 0.0467(19) 0.0183(19)
C12B 0.308(9) 0.117(3) 0.189(5) 0.142(5) 0.200(7) 0.097(4)
C12A 0.099(2) 0.121(3) 0.099(2) 0.0487(19) 0.0595(19) 0.013(2)
C13B 0.195(5) 0.142(4) 0.191(5) 0.123(4) 0.146(5) 0.099(4)
C13A 0.0926(18) 0.0895(18) 0.0790(16) 0.0197(14) 0.0479(15) 0.0246(13)
C14B 0.0932(19) 0.105(2) 0.120(2) 0.0564(17) 0.0570(18) 0.064(2)
C14A 0.0745(13) 0.0576(11) 0.0582(11) 0.0229(10) 0.0239(10) 0.0139(9)
C15B 0.086(2) 0.144(4) 0.111(3) 0.003(2) 0.006(2) 0.043(3)
C15A 0.134(3) 0.087(2) 0.149(4) 0.057(2) 0.050(3) 0.061(2)
C16B 0.087(2) 0.161(4) 0.154(4) 0.046(2) 0.012(2) 0.053(4)
C16A 0.108(2) 0.0645(14) 0.0917(18) 0.0404(14) 0.0284(16) 0.0229(13)
N1B 0.125(2) 0.0793(15) 0.117(2) 0.0533(14) 0.0676(17) 0.0475(15)
N1A 0.153(3) 0.170(4) 0.0723(17) 0.062(3) 0.0465(19) 0.0112(19)
N2B 0.0994(16) 0.0877(15) 0.0875(14) 0.0333(13) 0.0548(13) 0.0273(12)
N2A 0.101(2) 0.217(4) 0.115(2) 0.096(3) 0.0648(18) 0.060(3)
O1B 0.1018(12) 0.0667(9) 0.0711(10) 0.0403(9) 0.0464(9) 0.0286(8)
O1A 0.0575(8) 0.0816(10) 0.0618(8) 0.0239(7) 0.0245(7) 0.0148(7)

loop_
_atom_type_symbol
_atom_type_description
_atom_type_scat_dispersion_real
_atom_type_scat_dispersion_imag
_atom_type_scat_source
C C 0.0033 0.0000 'International Tables Vol C Tables 4.2.6.8 and 6.1.1.4'
H H 0.0000 0.0000 'International Tables Vol C Tables 4.2.6.8 and 6.1.1.4'
N N 0.0061 0.0000 'International Tables Vol C Tables 4.2.6.8 and 6.1.1.4'
O O 0.0106 0.0000 'International Tables Vol C Tables 4.2.6.8 and 6.1.1.4'

loop_
_geom_angle_atom_site_label_1
_geom_angle_atom_site_label_2
_geom_angle_atom_site_label_3
_geom_angle
_geom_angle_publ_flag
O1B C1B C2B 123.61(19) ?
O1B C1B C6B 115.2(2) ?
C2B C1B C6B 121.2(2) ?
O1A C1A C2A 123.90(19) ?
O1A C1A C6A 115.71(18) ?
C2A C1A C6A 120.4(2) ?
C1B C2B C3B 118.62(19) ?
C1B C2B H2B 120.7 ?
C3B C2B H2B 120.7 ?
C3A C2A C1A 119.6(2) ?
C3A C2A H2A 120.2 ?
C1A C2A H2A 120.2 ?
C2B C3B C4B 120.5(2) ?
C2B C3B C7B 119.3(2) ?
C4B C3B C7B 120.2(2) ?
C2A C3A C4A 120.9(2) ?
C2A C3A H3A 119.5 ?
C4A C3A H3A 119.5 ?
C5B C4B C3B 119.40(19) ?
C5B C4B C8B 119.59(19) ?
C3B C4B C8B 121.0(2) ?
C3A C4A C5A 118.7(2) ?
C3A C4A C7A 120.8(2) ?
C5A C4A C7A 120.4(2) ?
C6B C5B C4B 120.8(2) ?
C6B C5B H5B 119.6 ?
C4B C5B H5B 119.6 ?
C6A C5A C4A 120.7(2) ?
C6A C5A C8A 119.9(2) ?
C4A C5A C8A 119.4(2) ?
C5B C6B C1B 119.5(2) ?
C5B C6B H6B 120.3 ?
C1B C6B H6B 120.3 ?
C5A C6A C1A 119.6(2) ?
C5A C6A H6A 120.2 ?
C1A C6A H6A 120.2 ?
N1B C7B C3B 179.1(3) yes
N1A C7A C4A 178.8(4) yes
N2B C8B C4B 178.2(3) yes
N2A C8A C5A 177.0(4) yes
C10B C9B C14B 124.5(3) ?
C10B C9B O1B 118.1(3) ?
C14B C9B O1B 117.3(3) ?
C10A C9A C14A 123.3(2) ?
C10A C9A O1A 119.1(2) ?
C14A C9A O1A 117.46(19) ?
C9B C10B C11B 115.0(4) ?
C9B C10B C15B 122.0(3) ?
C11B C10B C15B 123.0(4) ?
C9A C10A C11A 117.3(3) ?
C9A C10A C15A 120.5(3) ?
C11A C10A C15A 122.2(3) ?
C10B C11B C12B 119.5(5) ?
C10B C11B H11B 120.2 ?
C12B C11B H11B 120.2 ?
C12A C11A C10A 120.9(3) ?
C12A C11A H11A 119.5 ?
C10A C11A H11A 119.5 ?
C13B C12B C11B 121.0(4) ?
C13B C12B H12B 119.5 ?
C11B C12B H12B 119.5 ?
C11A C12A C13A 121.2(3) ?
C11A C12A H12A 119.4 ?
C13A C12A H12A 119.4 ?
C12B C13B C14B 121.5(6) ?
C12B C13B H13B 119.2 ?
C14B C13B H13B 119.2 ?
C12A C13A C14A 120.3(3) ?
C12A C13A H13A 119.8 ?
C14A C13A H13A 119.8 ?
C13B C14B C9B 118.4(5) ?
C13B C14B C16B 120.9(5) ?
C9B C14B C16B 120.7(4) ?
C9A C14A C13A 117.0(2) ?
C9A C14A C16A 122.3(2) ?
C13A C14A C16A 120.7(3) ?
C10B C15B H15A 109.5 ?
C10B C15B H15B 109.5 ?
H15A C15B H15B 109.5 ?
C10B C15B H15C 109.5 ?
H15A C15B H15C 109.5 ?
H15B C15B H15C 109.5 ?
C10A C15A H15D 109.5 ?
C10A C15A H15E 109.5 ?
H15D C15A H15E 109.5 ?
C10A C15A H15F 109.5 ?
H15D C15A H15F 109.5 ?
H15E C15A H15F 109.5 ?
C14B C16B H16A 109.5 ?
C14B C16B H16B 109.5 ?
H16A C16B H16B 109.5 ?
C14B C16B H16C 109.5 ?
H16A C16B H16C 109.5 ?
H16B C16B H16C 109.5 ?
C14A C16A H16D 109.5 ?
C14A C16A H16E 109.5 ?
H16D C16A H16E 109.5 ?
C14A C16A H16F 109.5 ?
H16D C16A H16F 109.5 ?
H16E C16A H16F 109.5 ?
C1B O1B C9B 118.67(18) ?
C1A O1A C9A 118.77(16) ?

loop_
_geom_bond_atom_site_label_1
_geom_bond_atom_site_label_2
_geom_bond_distance
_geom_bond_publ_flag
C1B O1B 1.367(3) yes
C1B C2B 1.382(3) ?
C1B C6B 1.387(3) ?
C1A O1A 1.360(3) yes
C1A C2A 1.381(3) ?
C1A C6A 1.382(3) yes
C2B C3B 1.391(3) ?
C2B H2B 0.9300 ?
C2A C3A 1.375(4) ?
C2A H2A 0.9300 ?
C3B C4B 1.394(3) ?
C3B C7B 1.437(3) ?
C3A C4A 1.386(3) ?
C3A H3A 0.9300 ?
C4B C5B 1.382(3) ?
C4B C8B 1.441(3) ?
C4A C5A 1.389(3) ?
C4A C7A 1.428(4) ?
C5B C6B 1.370(3) ?
C5B H5B 0.9300 ?
C5A C6A 1.377(3) ?
C5A C8A 1.432(3) ?
C6B H6B 0.9300 ?
C6A H6A 0.9300 ?
C7B N1B 1.134(4) yes
C7A N1A 1.134(5) yes
C8B N2B 1.136(3) yes
C8A N2A 1.140(4) yes
C9B C10B 1.374(4) ?
C9B C14B 1.377(4) ?
C9B O1B 1.392(3) yes
C9A C10A 1.375(3) ?
C9A C14A 1.382(3) ?
C9A O1A 1.404(3) yes
C10B C11B 1.403(6) ?
C10B C15B 1.479(6) ?
C10A C11A 1.380(5) ?
C10A C15A 1.502(5) ?
C11B C12B 1.418(10) ?
C11B H11B 0.9300 ?
C11A C12A 1.355(6) ?
C11A H11A 0.9300 ?
C12B C13B 1.320(11) ?
C12B H12B 0.9300 ?
C12A C13A 1.363(6) ?
C12A H12A 0.9300 ?
C13B C14B 1.338(6) ?
C13B H13B 0.9300 ?
C13A C14A 1.392(4) ?
C13A H13A 0.9300 ?
C14B C16B 1.510(7) ?
C14A C16A 1.485(4) ?
C15B H15A 0.9600 ?
C15B H15B 0.9600 ?
C15B H15C 0.9600 ?
C15A H15D 0.9600 ?
C15A H15E 0.9600 ?
C15A H15F 0.9600 ?
C16B H16A 0.9600 ?
C16B H16B 0.9600 ?
C16B H16C 0.9600 ?
C16A H16D 0.9600 ?
C16A H16E 0.9600 ?
C16A H16F 0.9600 ?

loop_
_geom_torsion_atom_site_label_1
_geom_torsion_atom_site_label_2
_geom_torsion_atom_site_label_3
_geom_torsion_atom_site_label_4
_geom_torsion
O1B C1B C2B C3B -179.5(2)
C6B C1B C2B C3B -0.4(3)
O1A C1A C2A C3A 177.8(2)
C6A C1A C2A C3A -1.5(4)
C1B C2B C3B C4B 0.2(3)
C1B C2B C3B C7B -179.9(2)
C1A C2A C3A C4A -0.6(4)
C2B C3B C4B C5B -0.2(3)
C7B C3B C4B C5B 179.9(2)
C2B C3B C4B C8B -179.6(2)
C7B C3B C4B C8B 0.4(3)
C2A C3A C4A C5A 2.0(4)
C2A C3A C4A C7A -175.8(3)
C3B C4B C5B C6B 0.4(3)
C8B C4B C5B C6B 179.8(2)
C3A C4A C5A C6A -1.1(4)
C7A C4A C5A C6A 176.6(3)
C3A C4A C5A C8A -178.8(3)
C7A C4A C5A C8A -1.0(4)
C4B C5B C6B C1B -0.6(4)
O1B C1B C6B C5B 179.7(2)
C2B C1B C6B C5B 0.6(4)
C4A C5A C6A C1A -1.0(4)
C8A C5A C6A C1A 176.6(2)
O1A C1A C6A C5A -177.1(2)
C2A C1A C6A C5A 2.3(3)
C2B C3B C7B N1B -83(19)
C4B C3B C7B N1B 97(19)
C3A C4A C7A N1A 11E1(2)
C5A C4A C7A N1A -6E1(2)
C5B C4B C8B N2B -18(9)
C3B C4B C8B N2B 162(9)
C6A C5A C8A N2A -144(6)
C4A C5A C8A N2A 34(6)
C14B C9B C10B C11B 0.5(4)
O1B C9B C10B C11B 175.9(2)
C14B C9B C10B C15B -178.1(3)
O1B C9B C10B C15B -2.8(4)
C14A C9A C10A C11A 0.5(4)
O1A C9A C10A C11A 177.0(2)
C14A C9A C10A C15A -179.7(3)
O1A C9A C10A C15A -3.1(4)
C9B C10B C11B C12B 0.4(4)
C15B C10B C11B C12B 179.0(3)
C9A C10A C11A C12A 0.1(5)
C15A C10A C11A C12A -179.8(4)
C10B C11B C12B C13B -1.3(6)
C10A C11A C12A C13A -1.0(6)
C11B C12B C13B C14B 1.2(7)
C11A C12A C13A C14A 1.3(5)
C12B C13B C14B C9B -0.2(6)
C12B C13B C14B C16B -180.0(4)
C10B C9B C14B C13B -0.7(4)
O1B C9B C14B C13B -176.0(3)
C10B C9B C14B C16B 179.1(3)
O1B C9B C14B C16B 3.7(4)
C10A C9A C14A C13A -0.1(3)
O1A C9A C14A C13A -176.8(2)
C10A C9A C14A C16A 179.2(3)
O1A C9A C14A C16A 2.6(3)
C12A C13A C14A C9A -0.7(4)
C12A C13A C14A C16A 179.9(3)
C2B C1B O1B C9B -0.1(3)
C6B C1B O1B C9B -179.2(2)
C10B C9B O1B C1B 93.1(3)
C14B C9B O1B C1B -91.2(3)
C2A C1A O1A C9A -5.0(3)
C6A C1A O1A C9A 174.35(19)
C10A C9A O1A C1A 87.1(3)
C14A C9A O1A C1A -96.1(2)

loop_
_cod_related_entry_id
_cod_related_entry_database
_cod_related_entry_code
1 ChemSpider 827492
